data_7038488
loop_
_publ_author_name
'Hering-Junghans, Christian'
'Schulz, Axel'
'Thomas, Max'
'Villinger, Alexander'

_publ_section_title
;
 Synthesis of mono-, di-, and triaminobismuthanes and observation of C-C
 coupling of aromatic systems with bismuth(iii) chloride.
;
_journal_issue 14
_journal_name_full 'Dalton transactions (Cambridge, England : 2003)'
_journal_page_first 6053
_journal_page_last 6059
_journal_paper_doi 10.1039/c6dt00229c
_journal_volume 45
_journal_year 2016
_chemical_formula_sum 'C34 H46 Bi2 N4 Si2'
_chemical_formula_weight 984.89
_chemical_name_systematic
;
 ?
;
_space_group_IT_number 2
_symmetry_cell_setting triclinic
_symmetry_Int_Tables_number 2
_symmetry_space_group_name_Hall '-P 1'
_symmetry_space_group_name_H-M 'P -1'
_atom_sites_solution_hydrogens geom
_atom_sites_solution_primary direct
_atom_sites_solution_secondary difmap
_audit_creation_method SHELXL-97
_audit_update_record
;
2016-01-15 deposited with the CCDC.
2016-02-18 downloaded from the CCDC.
;
_cell_angle_alpha 111.4350(10)
_cell_angle_beta 95.3680(10)
_cell_angle_gamma 107.9840(10)
_cell_formula_units_Z 1
_cell_length_a 8.7707(2)
_cell_length_b 10.3814(3)
_cell_length_c 11.5042(3)
_cell_measurement_reflns_used 9939
_cell_measurement_temperature 173(2)
_cell_measurement_theta_max 60.109
_cell_measurement_theta_min 4.537
_cell_volume 901.84(4)
_computing_cell_refinement 'Bruker Apex V7.51A'
_computing_data_collection 'Bruker Apex V7.51A'
_computing_data_reduction 'Bruker SAINT'
_computing_molecular_graphics 'ORTEP-3v2.01 (Farrugia, 1997)'
_computing_publication_material SHELXL-97
_computing_structure_refinement 'SHELXL-97 (Sheldrick, 1997)'
_computing_structure_solution 'SHELXS-97 (Sheldrick, 1997)'
_diffrn_ambient_temperature 173(2)
_diffrn_measured_fraction_theta_full 0.985
_diffrn_measured_fraction_theta_max 0.985
_diffrn_measurement_device_type 'Bruker Apex Kappa II-CCD-diffractometer'
_diffrn_measurement_method 'phi and omega scans'
_diffrn_radiation_monochromator graphite
_diffrn_radiation_source 'sealed tube'
_diffrn_radiation_type MoK\a
_diffrn_radiation_wavelength 0.71073
_diffrn_reflns_av_R_equivalents 0.0473
_diffrn_reflns_av_sigmaI/netI 0.0522
_diffrn_reflns_limit_h_max 13
_diffrn_reflns_limit_h_min -13
_diffrn_reflns_limit_k_max 16
_diffrn_reflns_limit_k_min -16
_diffrn_reflns_limit_l_max 18
_diffrn_reflns_limit_l_min -18
_diffrn_reflns_number 29366
_diffrn_reflns_theta_full 34.17
_diffrn_reflns_theta_max 34.17
_diffrn_reflns_theta_min 1.96
_exptl_absorpt_coefficient_mu 9.837
_exptl_absorpt_correction_T_max 0.7568
_exptl_absorpt_correction_T_min 0.1841
_exptl_absorpt_correction_type multi-scan
_exptl_absorpt_process_details '(SADABS; Sheldrick, 2004)'
_exptl_crystal_colour red
_exptl_crystal_density_diffrn 1.813
_exptl_crystal_density_method 'not measured'
_exptl_crystal_description needle
_exptl_crystal_F_000 472
_exptl_crystal_size_max 0.26
_exptl_crystal_size_mid 0.07
_exptl_crystal_size_min 0.03
_refine_diff_density_max 1.063
_refine_diff_density_min -0.797
_refine_diff_density_rms 0.160
_refine_ls_extinction_method none
_refine_ls_goodness_of_fit_ref 1.006
_refine_ls_hydrogen_treatment constr
_refine_ls_matrix_type full
_refine_ls_number_parameters 290
_refine_ls_number_reflns 7359
_refine_ls_number_restraints 0
_refine_ls_restrained_S_all 1.006
_refine_ls_R_factor_all 0.0410
_refine_ls_R_factor_gt 0.0285
_refine_ls_shift/su_max 0.003
_refine_ls_shift/su_mean 0.000
_refine_ls_structure_factor_coef Fsqd
_refine_ls_weighting_details 'calc w=1/[\s^2^(Fo^2^)+(0.0134P)^2^+0.0000P] where P=(Fo^2^+2Fc^2^)/3'
_refine_ls_weighting_scheme calc
_refine_ls_wR_factor_gt 0.0454
_refine_ls_wR_factor_ref 0.0488
_reflns_number_gt 6209
_reflns_number_total 7359
_reflns_threshold_expression >2\s(I)
_cod_data_source_file c6dt00229c2.cif
_cod_data_source_block ch_mt25c
_cod_depositor_comments 'Adding full bibliography for 7038481--7038499.cif.'
_cod_database_code 7038488

loop_
_symmetry_equiv_pos_as_xyz
'x, y, z'
'-x, -y, -z'

loop_
_atom_site_label
_atom_site_type_symbol
_atom_site_fract_x
_atom_site_fract_y
_atom_site_fract_z
_atom_site_U_iso_or_equiv
_atom_site_adp_type
_atom_site_occupancy
_atom_site_symmetry_multiplicity
_atom_site_calc_flag
_atom_site_refinement_flags
_atom_site_disorder_assembly
_atom_site_disorder_group
Bi1 Bi 0.586823(12) -0.086020(9) 0.569874(9) 0.02197(3) Uani 1 1 d . . .
Si1 Si 0.80114(10) 0.09194(9) 0.88447(8) 0.02903(16) Uani 1 1 d . . .
N1 N 0.6408(3) 0.0621(2) 0.4761(2) 0.0256(5) Uani 1 1 d . . .
N2 N 0.6620(3) 0.0849(2) 0.7643(2) 0.0267(5) Uani 1 1 d . A .
C1 C 0.7953(3) 0.1477(3) 0.4719(3) 0.0253(5) Uani 1 1 d . . .
C2 C 0.9401(3) 0.1623(3) 0.5453(3) 0.0293(6) Uani 1 1 d . . .
H2 H 0.9337 0.1090 0.5976 0.035 Uiso 1 1 calc R . .
C3 C 1.0936(4) 0.2528(3) 0.5442(3) 0.0314(6) Uani 1 1 d . . .
H3 H 1.1897 0.2597 0.5955 0.038 Uiso 1 1 calc R . .
C4 C 1.1100(4) 0.3335(3) 0.4699(3) 0.0332(7) Uani 1 1 d . . .
C5 C 0.9681(4) 0.3167(3) 0.3945(3) 0.0407(8) Uani 1 1 d . . .
H5 H 0.9760 0.3698 0.3419 0.049 Uiso 1 1 calc R . .
C6 C 0.8122(4) 0.2239(3) 0.3924(3) 0.0343(6) Uani 1 1 d . . .
H6 H 0.7172 0.2126 0.3367 0.041 Uiso 1 1 calc R . .
C7 C 1.2779(4) 0.4370(3) 0.4740(4) 0.0473(9) Uani 1 1 d . . .
H7A H 1.3278 0.3808 0.4113 0.071 Uiso 1 1 calc R . .
H7B H 1.3489 0.4797 0.5603 0.071 Uiso 1 1 calc R . .
H7C H 1.2657 0.5172 0.4531 0.071 Uiso 1 1 calc R . .
C8A C 0.8936(8) -0.0376(6) 0.8171(5) 0.0334(13) Uani 0.509(3) 1 d P A 1
H8A H 0.8083 -0.1378 0.7732 0.050 Uiso 0.509(3) 1 calc PR A 1
H8B H 0.9718 -0.0351 0.8853 0.050 Uiso 0.509(3) 1 calc PR A 1
H8C H 0.9521 -0.0122 0.7553 0.050 Uiso 0.509(3) 1 calc PR A 1
C9A C 0.6972(10) 0.0635(8) 1.0149(6) 0.0447(17) Uani 0.509(3) 1 d P A 1
H9A H 0.6452 0.1368 1.0461 0.067 Uiso 0.509(3) 1 calc PR A 1
H9B H 0.7795 0.0762 1.0860 0.067 Uiso 0.509(3) 1 calc PR A 1
H9C H 0.6130 -0.0372 0.9800 0.067 Uiso 0.509(3) 1 calc PR A 1
C10A C 0.9566(8) 0.2924(6) 0.9644(7) 0.0411(15) Uani 0.509(3) 1 d P A 1
H10A H 1.0369 0.3034 1.0360 0.062 Uiso 0.509(3) 1 calc PR A 1
H10B H 0.8987 0.3604 0.9967 0.062 Uiso 0.509(3) 1 calc PR A 1
H10C H 1.0141 0.3162 0.9015 0.062 Uiso 0.509(3) 1 calc PR A 1
C11A C 0.5766(9) 0.1915(9) 0.7846(8) 0.0214(14) Uani 0.509(3) 1 d P A 1
C12A C 0.6531(8) 0.3225(6) 0.7716(5) 0.0287(12) Uani 0.509(3) 1 d P A 1
H12A H 0.7547 0.3391 0.7459 0.034 Uiso 0.509(3) 1 calc PR A 1
C13A C 0.5818(11) 0.4308(8) 0.7961(7) 0.0271(15) Uani 0.509(3) 1 d P A 1
H13A H 0.6374 0.5218 0.7901 0.033 Uiso 0.509(3) 1 calc PR A 1
C14A C 0.4290(8) 0.4053(7) 0.8292(6) 0.0272(12) Uani 0.509(3) 1 d P A 1
C15A C 0.3531(7) 0.2738(6) 0.8397(6) 0.0334(13) Uani 0.509(3) 1 d P A 1
H15A H 0.2500 0.2558 0.8630 0.040 Uiso 0.509(3) 1 calc PR A 1
C16A C 0.4243(7) 0.1662(6) 0.8168(6) 0.0266(12) Uani 0.509(3) 1 d P A 1
H16A H 0.3687 0.0756 0.8233 0.032 Uiso 0.509(3) 1 calc PR A 1
C17A C 0.3516(8) 0.5212(6) 0.8545(6) 0.0379(15) Uani 0.509(3) 1 d P A 1
H17A H 0.3330 0.5509 0.9416 0.057 Uiso 0.509(3) 1 calc PR A 1
H17B H 0.2460 0.4796 0.7921 0.057 Uiso 0.509(3) 1 calc PR A 1
H17C H 0.4254 0.6085 0.8463 0.057 Uiso 0.509(3) 1 calc PR A 1
C8B C 1.0280(9) 0.1483(9) 0.8714(8) 0.054(2) Uani 0.491(3) 1 d P A 2
H8D H 1.0373 0.0752 0.7921 0.081 Uiso 0.491(3) 1 calc PR A 2
H8E H 1.0967 0.1514 0.9454 0.081 Uiso 0.491(3) 1 calc PR A 2
H8F H 1.0653 0.2469 0.8701 0.081 Uiso 0.491(3) 1 calc PR A 2
C9B C 0.7423(10) -0.1178(7) 0.8568(7) 0.0507(19) Uani 0.491(3) 1 d P A 2
H9D H 0.6226 -0.1645 0.8431 0.076 Uiso 0.491(3) 1 calc PR A 2
H9E H 0.7974 -0.1227 0.9323 0.076 Uiso 0.491(3) 1 calc PR A 2
H9F H 0.7775 -0.1707 0.7811 0.076 Uiso 0.491(3) 1 calc PR A 2
C10B C 0.7909(9) 0.2007(7) 1.0412(6) 0.0403(16) Uani 0.491(3) 1 d P A 2
H10D H 0.8652 0.1921 1.1046 0.060 Uiso 0.491(3) 1 calc PR A 2
H10E H 0.6777 0.1651 1.0512 0.060 Uiso 0.491(3) 1 calc PR A 2
H10F H 0.8240 0.3052 1.0545 0.060 Uiso 0.491(3) 1 calc PR A 2
C11B C 0.6389(9) 0.2177(10) 0.7830(9) 0.0236(15) Uani 0.491(3) 1 d P A 2
C12B C 0.7552(9) 0.3456(6) 0.7850(6) 0.0307(13) Uani 0.491(3) 1 d P A 2
H12B H 0.8614 0.3472 0.7731 0.037 Uiso 0.491(3) 1 calc PR A 2
C13B C 0.7162(9) 0.4718(6) 0.8043(6) 0.0351(15) Uani 0.491(3) 1 d P A 2
H13B H 0.7966 0.5582 0.8053 0.042 Uiso 0.491(3) 1 calc PR A 2
C14B C 0.5613(13) 0.4729(9) 0.8222(8) 0.0334(18) Uani 0.491(3) 1 d P A 2
C15B C 0.4478(9) 0.3457(7) 0.8181(7) 0.0324(15) Uani 0.491(3) 1 d P A 2
H15B H 0.3410 0.3436 0.8284 0.039 Uiso 0.491(3) 1 calc PR A 2
C16B C 0.4843(9) 0.2194(7) 0.7992(6) 0.0278(12) Uani 0.491(3) 1 d P A 2
H16B H 0.4026 0.1332 0.7974 0.033 Uiso 0.491(3) 1 calc PR A 2
C17B C 0.5258(10) 0.6122(7) 0.8433(8) 0.051(2) Uani 0.491(3) 1 d P A 2
H17D H 0.4294 0.5884 0.7777 0.076 Uiso 0.491(3) 1 calc PR A 2
H17E H 0.6214 0.6871 0.8373 0.076 Uiso 0.491(3) 1 calc PR A 2
H17F H 0.5036 0.6516 0.9286 0.076 Uiso 0.491(3) 1 calc PR A 2

loop_
_atom_site_aniso_label
_atom_site_aniso_U_11
_atom_site_aniso_U_22
_atom_site_aniso_U_33
_atom_site_aniso_U_23
_atom_site_aniso_U_13
_atom_site_aniso_U_12
Bi1 0.02097(5) 0.02307(4) 0.02073(5) 0.00735(3) 0.00418(4) 0.00900(3)
Si1 0.0257(4) 0.0352(4) 0.0227(4) 0.0129(3) 0.0005(3) 0.0073(3)
N1 0.0165(11) 0.0365(11) 0.0254(12) 0.0166(10) 0.0031(9) 0.0079(9)
N2 0.0343(14) 0.0268(10) 0.0203(11) 0.0084(9) 0.0025(10) 0.0156(10)
C1 0.0200(13) 0.0277(11) 0.0246(14) 0.0083(10) 0.0063(11) 0.0067(10)
C2 0.0225(14) 0.0386(14) 0.0301(15) 0.0171(12) 0.0070(12) 0.0120(12)
C3 0.0201(14) 0.0368(14) 0.0315(15) 0.0076(12) 0.0051(12) 0.0113(11)
C4 0.0253(15) 0.0303(13) 0.0425(18) 0.0139(13) 0.0133(14) 0.0082(11)
C5 0.0345(18) 0.0463(17) 0.055(2) 0.0341(16) 0.0171(16) 0.0151(15)
C6 0.0274(16) 0.0441(16) 0.0388(17) 0.0255(14) 0.0080(13) 0.0130(13)
C7 0.0311(18) 0.0373(15) 0.063(2) 0.0158(16) 0.0178(17) 0.0034(13)
C8A 0.037(3) 0.039(3) 0.030(3) 0.013(2) 0.002(3) 0.025(3)
C9A 0.061(5) 0.052(4) 0.035(4) 0.024(3) 0.018(4) 0.030(4)
C10A 0.026(3) 0.034(3) 0.049(4) 0.009(3) -0.008(3) 0.009(2)
C11A 0.022(4) 0.024(3) 0.017(3) 0.006(2) 0.001(3) 0.012(3)
C12A 0.028(3) 0.035(3) 0.026(3) 0.013(2) 0.010(3) 0.015(3)
C13A 0.033(4) 0.034(4) 0.022(4) 0.013(3) 0.010(3) 0.020(3)
C14A 0.028(3) 0.032(3) 0.024(3) 0.008(3) 0.001(2) 0.019(3)
C15A 0.019(3) 0.039(3) 0.041(3) 0.012(3) 0.007(3) 0.014(2)
C16A 0.022(3) 0.025(2) 0.030(3) 0.007(2) 0.006(2) 0.010(2)
C17A 0.047(4) 0.034(3) 0.035(3) 0.007(3) 0.004(3) 0.028(3)
C8B 0.032(4) 0.093(6) 0.058(5) 0.049(5) 0.011(4) 0.029(4)
C9B 0.068(6) 0.037(3) 0.047(4) 0.020(3) -0.003(4) 0.022(4)
C10B 0.044(4) 0.053(4) 0.024(3) 0.011(3) -0.003(3) 0.028(3)
C11B 0.024(4) 0.027(4) 0.018(3) 0.008(2) 0.004(3) 0.009(3)
C12B 0.026(3) 0.028(3) 0.034(3) 0.012(2) 0.007(3) 0.008(3)
C13B 0.040(4) 0.027(3) 0.037(4) 0.014(3) 0.013(3) 0.008(3)
C14B 0.044(5) 0.034(4) 0.027(4) 0.009(3) 0.010(3) 0.026(3)
C15B 0.031(4) 0.036(3) 0.035(4) 0.013(3) 0.009(3) 0.021(3)
C16B 0.024(3) 0.032(3) 0.030(3) 0.016(3) 0.006(3) 0.009(3)
C17B 0.066(5) 0.042(3) 0.064(5) 0.026(4) 0.023(4) 0.037(4)

loop_
_atom_type_symbol
_atom_type_description
_atom_type_scat_dispersion_real
_atom_type_scat_dispersion_imag
_atom_type_scat_source
C C 0.0033 0.0016 'International Tables Vol C Tables 4.2.6.8 and 6.1.1.4'
H H 0.0000 0.0000 'International Tables Vol C Tables 4.2.6.8 and 6.1.1.4'
N N 0.0061 0.0033 'International Tables Vol C Tables 4.2.6.8 and 6.1.1.4'
Si Si 0.0817 0.0704 'International Tables Vol C Tables 4.2.6.8 and 6.1.1.4'
Bi Bi -4.1077 10.2566 'International Tables Vol C Tables 4.2.6.8 and 6.1.1.4'

loop_
_geom_angle_atom_site_label_1
_geom_angle_atom_site_label_2
_geom_angle_atom_site_label_3
_geom_angle
_geom_angle_site_symmetry_1
_geom_angle_site_symmetry_3
N1 Bi1 N1 75.62(8) 2_656 .
N1 Bi1 N2 95.29(8) 2_656 .
N1 Bi1 N2 96.61(8) . .
N1 Bi1 Bi1 38.00(5) 2_656 2_656
N1 Bi1 Bi1 37.62(6) . 2_656
N2 Bi1 Bi1 97.54(6) . 2_656
N2 Si1 C8A 109.1(2) . .
N2 Si1 C10B 113.8(2) . .
C8A Si1 C10B 136.1(3) . .
N2 Si1 C9A 110.2(3) . .
C8A Si1 C9A 113.6(3) . .
C10B Si1 C9A 41.7(3) . .
N2 Si1 C10A 106.2(2) . .
C8A Si1 C10A 112.6(3) . .
C10B Si1 C10A 63.8(3) . .
C9A Si1 C10A 104.8(3) . .
N2 Si1 C8B 116.2(2) . .
C8A Si1 C8B 56.6(3) . .
C10B Si1 C8B 109.3(4) . .
C9A Si1 C8B 133.1(3) . .
C10A Si1 C8B 56.5(3) . .
N2 Si1 C9B 103.9(2) . .
C8A Si1 C9B 48.4(3) . .
C10B Si1 C9B 110.4(3) . .
C9A Si1 C9B 71.5(3) . .
C10A Si1 C9B 148.9(3) . .
C8B Si1 C9B 102.5(3) . .
C1 N1 Bi1 127.01(17) . 2_656
C1 N1 Bi1 127.25(18) . .
Bi1 N1 Bi1 104.38(8) 2_656 .
C11B N2 C11A 21.2(3) . .
C11B N2 Si1 116.3(4) . .
C11A N2 Si1 123.4(3) . .
C11B N2 Bi1 117.3(4) . .
C11A N2 Bi1 113.2(3) . .
Si1 N2 Bi1 123.32(11) . .
N1 C1 C2 122.2(2) . .
N1 C1 C6 121.1(3) . .
C2 C1 C6 116.7(2) . .
C3 C2 C1 121.7(3) . .
C3 C2 H2 119.1 . .
C1 C2 H2 119.1 . .
C2 C3 C4 121.5(3) . .
C2 C3 H3 119.2 . .
C4 C3 H3 119.2 . .
C5 C4 C3 117.2(3) . .
C5 C4 C7 121.9(3) . .
C3 C4 C7 120.9(3) . .
C4 C5 C6 122.2(3) . .
C4 C5 H5 118.9 . .
C6 C5 H5 118.9 . .
C5 C6 C1 120.5(3) . .
C5 C6 H6 119.8 . .
C1 C6 H6 119.8 . .
C4 C7 H7A 109.5 . .
C4 C7 H7B 109.5 . .
H7A C7 H7B 109.5 . .
C4 C7 H7C 109.5 . .
H7A C7 H7C 109.5 . .
H7B C7 H7C 109.5 . .
Si1 C8A H8A 109.5 . .
Si1 C8A H8B 109.5 . .
Si1 C8A H8C 109.5 . .
Si1 C9A H9A 109.5 . .
Si1 C9A H9B 109.5 . .
Si1 C9A H9C 109.5 . .
Si1 C10A H10A 109.5 . .
Si1 C10A H10B 109.5 . .
Si1 C10A H10C 109.5 . .
C12A C11A C16A 118.9(6) . .
C12A C11A N2 118.2(5) . .
C16A C11A N2 122.8(6) . .
C11A C12A C13A 120.6(6) . .
C11A C12A H12A 119.7 . .
C13A C12A H12A 119.7 . .
C14A C13A C12A 120.2(7) . .
C14A C13A H13A 119.9 . .
C12A C13A H13A 119.9 . .
C15A C14A C13A 118.5(6) . .
C15A C14A C17A 121.2(5) . .
C13A C14A C17A 120.3(6) . .
C14A C15A C16A 121.5(5) . .
C14A C15A H15A 119.2 . .
C16A C15A H15A 119.2 . .
C11A C16A C15A 120.1(6) . .
C11A C16A H16A 120.0 . .
C15A C16A H16A 120.0 . .
Si1 C8B H8D 109.5 . .
Si1 C8B H8E 109.5 . .
H8D C8B H8E 109.5 . .
Si1 C8B H8F 109.5 . .
H8D C8B H8F 109.5 . .
H8E C8B H8F 109.5 . .
Si1 C9B H9D 109.5 . .
Si1 C9B H9E 109.5 . .
H9D C9B H9E 109.5 . .
Si1 C9B H9F 109.5 . .
H9D C9B H9F 109.5 . .
H9E C9B H9F 109.5 . .
Si1 C10B H10D 109.5 . .
Si1 C10B H10E 109.5 . .
H10D C10B H10E 109.5 . .
Si1 C10B H10F 109.5 . .
H10D C10B H10F 109.5 . .
H10E C10B H10F 109.5 . .
C16B C11B C12B 118.0(8) . .
C16B C11B N2 116.0(6) . .
C12B C11B N2 125.9(6) . .
C11B C12B C13B 120.3(7) . .
C11B C12B H12B 119.8 . .
C13B C12B H12B 119.8 . .
C14B C13B C12B 121.1(6) . .
C14B C13B H13B 119.4 . .
C12B C13B H13B 119.4 . .
C15B C14B C13B 117.8(6) . .
C15B C14B C17B 123.1(8) . .
C13B C14B C17B 119.0(7) . .
C14B C15B C16B 121.9(7) . .
C14B C15B H15B 119.1 . .
C16B C15B H15B 119.1 . .
C15B C16B C11B 120.8(7) . .
C15B C16B H16B 119.6 . .
C11B C16B H16B 119.6 . .
C14B C17B H17D 109.5 . .
C14B C17B H17E 109.5 . .
H17D C17B H17E 109.5 . .
C14B C17B H17F 109.5 . .
H17D C17B H17F 109.5 . .
H17E C17B H17F 109.5 . .

loop_
_geom_bond_atom_site_label_1
_geom_bond_atom_site_label_2
_geom_bond_distance
_geom_bond_site_symmetry_2
Bi1 N1 2.129(2) 2_656
Bi1 N1 2.147(2) .
Bi1 N2 2.165(2) .
Bi1 Bi1 3.37850(19) 2_656
Si1 N2 1.721(3) .
Si1 C8A 1.760(5) .
Si1 C10B 1.772(6) .
Si1 C9A 1.893(6) .
Si1 C10A 1.910(6) .
Si1 C8B 1.930(7) .
Si1 C9B 1.969(6) .
N1 C1 1.388(3) .
N1 Bi1 2.129(2) 2_656
N2 C11B 1.397(10) .
N2 C11A 1.482(8) .
C1 C2 1.392(4) .
C1 C6 1.402(4) .
C2 C3 1.388(4) .
C2 H2 0.9500 .
C3 C4 1.388(4) .
C3 H3 0.9500 .
C4 C5 1.373(5) .
C4 C7 1.516(4) .
C5 C6 1.401(4) .
C5 H5 0.9500 .
C6 H6 0.9500 .
C7 H7A 0.9800 .
C7 H7B 0.9800 .
C7 H7C 0.9800 .
C8A H8A 0.9800 .
C8A H8B 0.9800 .
C8A H8C 0.9800 .
C9A H9A 0.9800 .
C9A H9B 0.9800 .
C9A H9C 0.9800 .
C10A H10A 0.9800 .
C10A H10B 0.9800 .
C10A H10C 0.9800 .
C11A C12A 1.388(9) .
C11A C16A 1.392(8) .
C12A C13A 1.404(8) .
C12A H12A 0.9500 .
C13A C14A 1.401(10) .
C13A H13A 0.9500 .
C14A C15A 1.377(8) .
C14A C17A 1.510(7) .
C15A C16A 1.398(7) .
C15A H15A 0.9500 .
C16A H16A 0.9500 .
C17A H17A 0.9800 .
C17A H17B 0.9800 .
C17A H17C 0.9800 .
C8B H8D 0.9800 .
C8B H8E 0.9800 .
C8B H8F 0.9800 .
C9B H9D 0.9800 .
C9B H9E 0.9800 .
C9B H9F 0.9800 .
C10B H10D 0.9800 .
C10B H10E 0.9800 .
C10B H10F 0.9800 .
C11B C16B 1.390(9) .
C11B C12B 1.394(9) .
C12B C13B 1.400(8) .
C12B H12B 0.9500 .
C13B C14B 1.395(11) .
C13B H13B 0.9500 .
C14B C15B 1.368(12) .
C14B C17B 1.512(9) .
C15B C16B 1.390(9) .
C15B H15B 0.9500 .
C16B H16B 0.9500 .
C17B H17D 0.9800 .
C17B H17E 0.9800 .
C17B H17F 0.9800 .

loop_
_geom_torsion_atom_site_label_1
_geom_torsion_atom_site_label_2
_geom_torsion_atom_site_label_3
_geom_torsion_atom_site_label_4
_geom_torsion
_geom_torsion_site_symmetry_1
_geom_torsion_site_symmetry_4
N1 Bi1 N1 C1 167.4(3) 2_656 .
N2 Bi1 N1 C1 73.6(2) . .
Bi1 Bi1 N1 C1 167.4(3) 2_656 .
N1 Bi1 N1 Bi1 0.0 2_656 2_656
N2 Bi1 N1 Bi1 -93.79(10) . 2_656
C8A Si1 N2 C11B -149.4(4) . .
C10B Si1 N2 C11B 40.1(4) . .
C9A Si1 N2 C11B 85.1(4) . .
C10A Si1 N2 C11B -27.9(4) . .
C8B Si1 N2 C11B -88.0(5) . .
C9B Si1 N2 C11B 160.3(4) . .
C8A Si1 N2 C11A -172.4(4) . .
C10B Si1 N2 C11A 17.1(5) . .
C9A Si1 N2 C11A 62.1(4) . .
C10A Si1 N2 C11A -50.9(4) . .
C8B Si1 N2 C11A -111.1(5) . .
C9B Si1 N2 C11A 137.2(4) . .
C8A Si1 N2 Bi1 10.1(3) . .
C10B Si1 N2 Bi1 -160.4(3) . .
C9A Si1 N2 Bi1 -115.4(2) . .
C10A Si1 N2 Bi1 131.6(2) . .
C8B Si1 N2 Bi1 71.5(3) . .
C9B Si1 N2 Bi1 -40.3(3) . .
N1 Bi1 N2 C11B -43.7(4) 2_656 .
N1 Bi1 N2 C11B 32.4(4) . .
Bi1 Bi1 N2 C11B -5.6(4) 2_656 .
N1 Bi1 N2 C11A -20.8(3) 2_656 .
N1 Bi1 N2 C11A 55.3(3) . .
Bi1 Bi1 N2 C11A 17.4(3) 2_656 .
N1 Bi1 N2 Si1 156.97(14) 2_656 .
N1 Bi1 N2 Si1 -126.94(14) . .
Bi1 Bi1 N2 Si1 -164.85(12) 2_656 .
Bi1 N1 C1 C2 155.7(2) 2_656 .
Bi1 N1 C1 C2 -8.8(3) . .
Bi1 N1 C1 C6 -24.3(3) 2_656 .
Bi1 N1 C1 C6 171.11(19) . .
N1 C1 C2 C3 -177.4(2) . .
C6 C1 C2 C3 2.6(4) . .
C1 C2 C3 C4 0.2(4) . .
C2 C3 C4 C5 -1.9(4) . .
C2 C3 C4 C7 177.4(3) . .
C3 C4 C5 C6 0.7(4) . .
C7 C4 C5 C6 -178.5(3) . .
C4 C5 C6 C1 2.1(5) . .
N1 C1 C6 C5 176.3(3) . .
C2 C1 C6 C5 -3.7(4) . .
C11B N2 C11A C12A 12.0(13) . .
Si1 N2 C11A C12A 88.3(7) . .
Bi1 N2 C11A C12A -94.0(6) . .
C11B N2 C11A C16A -168(2) . .
Si1 N2 C11A C16A -91.3(7) . .
Bi1 N2 C11A C16A 86.4(7) . .
C16A C11A C12A C13A 2.8(11) . .
N2 C11A C12A C13A -176.8(6) . .
C11A C12A C13A C14A -2.5(11) . .
C12A C13A C14A C15A 1.4(10) . .
C12A C13A C14A C17A -179.6(6) . .
C13A C14A C15A C16A -0.7(10) . .
C17A C14A C15A C16A -179.7(6) . .
C12A C11A C16A C15A -2.1(10) . .
N2 C11A C16A C15A 177.5(6) . .
C14A C15A C16A C11A 1.0(10) . .
C11A N2 C11B C16B 1.9(12) . .
Si1 N2 C11B C16B -113.4(7) . .
Bi1 N2 C11B C16B 85.8(7) . .
C11A N2 C11B C12B -177(2) . .
Si1 N2 C11B C12B 67.5(9) . .
Bi1 N2 C11B C12B -93.2(8) . .
C16B C11B C12B C13B 0.8(11) . .
N2 C11B C12B C13B 179.8(7) . .
C11B C12B C13B C14B 0.1(11) . .
C12B C13B C14B C15B -1.0(12) . .
C12B C13B C14B C17B 179.7(7) . .
C13B C14B C15B C16B 1.2(12) . .
C17B C14B C15B C16B -179.6(7) . .
C14B C15B C16B C11B -0.4(11) . .
C12B C11B C16B C15B -0.6(11) . .
N2 C11B C16B C15B -179.7(6) . .
